data_4309518
loop_
_publ_author_name
'Alex S. Ionkin'
'William J. Marshall'

_publ_section_title
;
Novel \h1-N,\h2-C,C-Binding Mode between Pyridinyl-Functionalized
Cyclopentadienyl Ligands and Iridium
;
_journal_name_full 'Inorganic Chemistry'
_journal_page_first 6244
_journal_page_last 6247
_journal_paper_doi 10.1021/ic0505854
_journal_volume 44
_journal_year 2005
_chemical_formula_sum 'C28 H30 Cl Ir N2'
_chemical_formula_weight 622.19
_chemical_name_systematic
;
 ?
;
_space_group_IT_number 14
_symmetry_cell_setting monoclinic
_symmetry_space_group_name_Hall '-P 2yn'
_symmetry_space_group_name_H-M 'P 1 21/n 1'
_atom_sites_solution_hydrogens geom
_atom_sites_solution_primary direct
_atom_sites_solution_secondary difmap
_audit_creation_method SHELXL-97
_cell_angle_alpha 90.00
_cell_angle_beta 98.900(3)
_cell_angle_gamma 90.00
_cell_formula_units_Z 4
_cell_length_a 7.9608(15)
_cell_length_b 18.256(4)
_cell_length_c 16.595(3)
_cell_measurement_temperature 293(2)
_cell_volume 2382.8(8)
_computing_cell_refinement 'Bruker XSCANS'
_computing_data_collection 'Bruker XSCANS'
_computing_data_reduction 'Bruker SHELXTL'
_computing_molecular_graphics 'Bruker SHELXTL'
_computing_publication_material 'Bruker SHELXTL'
_computing_structure_refinement 'SHELXL-97 (Sheldrick, 1997)'
_computing_structure_solution 'SHELXS-97 (Sheldrick, 1990)'
_diffrn_ambient_temperature 293(2)
_diffrn_measured_fraction_theta_full 0.952
_diffrn_measured_fraction_theta_max 0.952
_diffrn_measurement_device_type 'Bruker P4'
_diffrn_measurement_method '\w scans'
_diffrn_radiation_monochromator graphite
_diffrn_radiation_source 'fine-focus sealed tube'
_diffrn_radiation_type MoK\a
_diffrn_radiation_wavelength 0.71069
_diffrn_reflns_av_R_equivalents 0.0286
_diffrn_reflns_av_sigmaI/netI 0.0340
_diffrn_reflns_limit_h_max 10
_diffrn_reflns_limit_h_min -10
_diffrn_reflns_limit_k_max 23
_diffrn_reflns_limit_k_min -16
_diffrn_reflns_limit_l_max 21
_diffrn_reflns_limit_l_min -21
_diffrn_reflns_number 15361
_diffrn_reflns_theta_full 28.28
_diffrn_reflns_theta_max 28.28
_diffrn_reflns_theta_min 1.67
_exptl_absorpt_coefficient_mu 5.734
_exptl_absorpt_correction_type none
_exptl_crystal_colour red
_exptl_crystal_density_diffrn 1.734
_exptl_crystal_density_meas hemisphere
_exptl_crystal_density_method 'not measured'
_exptl_crystal_description iregblok
_exptl_crystal_F_000 1224
_exptl_crystal_size_max .23
_exptl_crystal_size_mid .23
_exptl_crystal_size_min .20
_refine_diff_density_max 1.493
_refine_diff_density_min -0.776
_refine_diff_density_rms 0.113
_refine_ls_extinction_method none
_refine_ls_goodness_of_fit_ref 1.030
_refine_ls_hydrogen_treatment mixed
_refine_ls_matrix_type full
_refine_ls_number_parameters 311
_refine_ls_number_reflns 5637
_refine_ls_number_restraints 0
_refine_ls_restrained_S_all 1.030
_refine_ls_R_factor_all 0.0359
_refine_ls_R_factor_gt 0.0245
_refine_ls_shift/su_max 0.050
_refine_ls_shift/su_mean 0.001
_refine_ls_structure_factor_coef Fsqd
_refine_ls_weighting_details 'calc w=1/[\s^2^(Fo^2^)+(0.0299P)^2^+1.1021P] where P=(Fo^2^+2Fc^2^)/3'
_refine_ls_weighting_scheme calc
_refine_ls_wR_factor_gt 0.0568
_refine_ls_wR_factor_ref 0.0623
_reflns_number_gt 4648
_reflns_number_total 5637
_reflns_threshold_expression >2sigma(I)
_cod_data_source_file ic0505854si20050415_090320_1.cif
_cod_data_source_block 03028
_cod_depositor_comments
;
The following automatic conversions were performed:
'_symmetry_cell_setting' value 'Monoclinic' changed to 'monoclinic'
according to '/home/saulius/struct/CIF-dictionaries/cif_core.dic'
dictionary named 'cif_core.dic' version 2.4.1 from 2010-06-29.

Automatic conversion script
Id: cif_fix_enum 1527 2010-12-29 10:47:43Z saulius 
;
_cod_database_code 4309518

loop_
_symmetry_equiv_pos_as_xyz
'x, y, z'
'x+1/2, -y+1/2, z+1/2'
'-x, -y, -z'
'-x-1/2, y-1/2, -z-1/2'

loop_
_atom_site_label
_atom_site_type_symbol
_atom_site_fract_x
_atom_site_fract_y
_atom_site_fract_z
_atom_site_U_iso_or_equiv
_atom_site_adp_type
_atom_site_occupancy
_atom_site_symmetry_multiplicity
_atom_site_calc_flag
_atom_site_refinement_flags
_atom_site_disorder_assembly
_atom_site_disorder_group
Ir1 Ir 0.932153(15) 0.020436(7) 0.189298(7) 0.02443(5) Uani 1 1 d . . .
Cl1 Cl 0.95990(11) -0.09426(5) 0.11467(5) 0.03517(19) Uani 1 1 d . . .
N1 N 0.7431(3) 0.05824(16) 0.10127(16) 0.0270(6) Uani 1 1 d . . .
N16 N 1.1226(4) -0.01129(16) 0.27996(17) 0.0283(6) Uani 1 1 d . . .
C2 C 0.7391(5) 0.0482(2) 0.0205(2) 0.0327(8) Uani 1 1 d . . .
H2A H 0.8248 0.0208 0.0028 0.039 Uiso 1 1 calc R . .
C3 C 0.6128(5) 0.0769(2) -0.0362(2) 0.0382(9) Uani 1 1 d . . .
H3A H 0.6153 0.0702 -0.0916 0.046 Uiso 1 1 calc R . .
C4 C 0.4831(5) 0.1155(2) -0.0108(2) 0.0399(9) Uani 1 1 d . . .
H4A H 0.3942 0.1335 -0.0487 0.048 Uiso 1 1 calc R . .
C5 C 0.4856(4) 0.1275(2) 0.0717(2) 0.0353(8) Uani 1 1 d . . .
H5A H 0.3998 0.1546 0.0897 0.042 Uiso 1 1 calc R . .
C6 C 0.6183(4) 0.09838(19) 0.1279(2) 0.0299(7) Uani 1 1 d . . .
C7 C 0.6442(4) 0.1069(2) 0.2157(2) 0.0304(8) Uani 1 1 d . . .
C8 C 0.6263(4) 0.1666(2) 0.2630(2) 0.0355(8) Uani 1 1 d . . .
C9 C 0.7125(5) 0.1509(2) 0.3456(2) 0.0364(8) Uani 1 1 d . . .
C10 C 0.7866(4) 0.0830(2) 0.3474(2) 0.0332(8) Uani 1 1 d . . .
C11 C 0.7471(4) 0.0513(2) 0.2653(2) 0.0294(7) Uani 1 1 d . . .
C12 C 0.5445(5) 0.2384(2) 0.2373(3) 0.0446(10) Uani 1 1 d . . .
H12A H 0.5472 0.2461 0.1803 0.067 Uiso 1 1 calc R . .
H12B H 0.6051 0.2772 0.2683 0.067 Uiso 1 1 calc R . .
H12C H 0.4286 0.2380 0.2469 0.067 Uiso 1 1 calc R . .
C13 C 0.7144(6) 0.2017(2) 0.4169(2) 0.0507(11) Uani 1 1 d . . .
H13A H 0.8107 0.1907 0.4574 0.076 Uiso 1 1 calc R . .
H13B H 0.6118 0.1955 0.4398 0.076 Uiso 1 1 calc R . .
H13C H 0.7221 0.2514 0.3989 0.076 Uiso 1 1 calc R . .
C14 C 0.8776(5) 0.0441(2) 0.4201(2) 0.0447(10) Uani 1 1 d . . .
H14A H 0.8595 0.0696 0.4687 0.067 Uiso 1 1 calc R . .
H14B H 0.9970 0.0427 0.4172 0.067 Uiso 1 1 calc R . .
H14C H 0.8349 -0.0050 0.4214 0.067 Uiso 1 1 calc R . .
C15 C 0.7370(5) -0.0254(2) 0.2457(2) 0.0316(8) Uani 1 1 d . . .
H15A H 0.636(4) -0.0434(18) 0.210(2) 0.017(8) Uiso 1 1 d . . .
H15B H 0.768(4) -0.061(2) 0.287(2) 0.035(10) Uiso 1 1 d . . .
C17 C 1.1498(5) -0.0805(2) 0.3062(2) 0.0357(8) Uani 1 1 d . . .
H17A H 1.0778 -0.1172 0.2822 0.043 Uiso 1 1 calc R . .
C18 C 1.2811(5) -0.0992(2) 0.3675(2) 0.0425(9) Uani 1 1 d . . .
H18A H 1.2955 -0.1474 0.3854 0.051 Uiso 1 1 calc R . .
C19 C 1.3903(5) -0.0449(3) 0.4016(2) 0.0457(10) Uani 1 1 d . . .
H19A H 1.4810 -0.0563 0.4420 0.055 Uiso 1 1 calc R . .
C20 C 1.3640(5) 0.0266(2) 0.3751(2) 0.0386(9) Uani 1 1 d . . .
H20A H 1.4371 0.0634 0.3977 0.046 Uiso 1 1 calc R . .
C21 C 1.2275(4) 0.0434(2) 0.3145(2) 0.0314(8) Uani 1 1 d . . .
C22 C 1.1777(4) 0.1150(2) 0.2814(2) 0.0313(8) Uani 1 1 d . . .
C23 C 1.1596(5) 0.1812(2) 0.3178(2) 0.0364(8) Uani 1 1 d . . .
C24 C 1.0654(5) 0.2295(2) 0.2570(2) 0.0355(8) Uani 1 1 d . . .
C25 C 1.0210(4) 0.1933(2) 0.1854(2) 0.0318(8) Uani 1 1 d . . .
C26 C 1.0879(4) 0.11797(19) 0.1963(2) 0.0286(7) Uani 1 1 d . . .
C27 C 1.2167(6) 0.2035(3) 0.4046(2) 0.0517(11) Uani 1 1 d . . .
H27A H 1.2614 0.1616 0.4357 0.078 Uiso 1 1 calc R . .
H27B H 1.1218 0.2229 0.4271 0.078 Uiso 1 1 calc R . .
H27C H 1.3034 0.2403 0.4066 0.078 Uiso 1 1 calc R . .
C28 C 1.0230(6) 0.3072(2) 0.2765(3) 0.0510(11) Uani 1 1 d . . .
H28A H 0.9714 0.3315 0.2276 0.076 Uiso 1 1 calc R . .
H28B H 1.1252 0.3325 0.2991 0.076 Uiso 1 1 calc R . .
H28C H 0.9453 0.3071 0.3154 0.076 Uiso 1 1 calc R . .
C29 C 0.9341(5) 0.2233(2) 0.1062(2) 0.0375(9) Uani 1 1 d . . .
H29A H 0.9267 0.2756 0.1099 0.056 Uiso 1 1 calc R . .
H29B H 0.8217 0.2030 0.0940 0.056 Uiso 1 1 calc R . .
H29C H 0.9978 0.2105 0.0636 0.056 Uiso 1 1 calc R . .
C30 C 1.1267(5) 0.0691(2) 0.1337(2) 0.0302(7) Uani 1 1 d . . .
H30A H 1.230(5) 0.044(2) 0.146(2) 0.037(11) Uiso 1 1 d . . .
H30B H 1.093(5) 0.083(2) 0.080(2) 0.038(11) Uiso 1 1 d . . .

loop_
_atom_site_aniso_label
_atom_site_aniso_U_11
_atom_site_aniso_U_22
_atom_site_aniso_U_33
_atom_site_aniso_U_23
_atom_site_aniso_U_13
_atom_site_aniso_U_12
Ir1 0.02643(8) 0.02299(8) 0.02301(8) 0.00088(5) 0.00110(5) -0.00018(5)
Cl1 0.0446(5) 0.0274(4) 0.0320(4) -0.0032(4) 0.0012(4) 0.0007(4)
N1 0.0299(14) 0.0238(15) 0.0256(14) 0.0038(12) -0.0009(11) -0.0046(12)
N16 0.0307(15) 0.0297(16) 0.0237(14) 0.0009(12) 0.0015(12) 0.0038(13)
C2 0.042(2) 0.0261(17) 0.0289(18) 0.0038(15) 0.0013(15) -0.0022(16)
C3 0.048(2) 0.033(2) 0.0313(19) 0.0056(16) -0.0031(17) -0.0016(17)
C4 0.034(2) 0.038(2) 0.042(2) 0.0129(18) -0.0092(17) -0.0054(17)
C5 0.0280(17) 0.0322(19) 0.044(2) 0.0100(17) -0.0006(15) -0.0028(15)
C6 0.0281(16) 0.0268(18) 0.0341(19) 0.0067(15) 0.0025(14) -0.0047(14)
C7 0.0264(16) 0.0313(19) 0.0347(19) 0.0073(15) 0.0082(14) 0.0034(15)
C8 0.0349(19) 0.034(2) 0.039(2) 0.0033(16) 0.0097(16) 0.0042(16)
C9 0.040(2) 0.035(2) 0.036(2) 0.0004(16) 0.0145(16) -0.0005(17)
C10 0.0309(18) 0.039(2) 0.0312(19) 0.0028(16) 0.0085(15) -0.0009(15)
C11 0.0273(16) 0.0300(18) 0.0313(18) 0.0059(15) 0.0054(14) 0.0003(15)
C12 0.051(2) 0.033(2) 0.052(3) 0.0064(19) 0.012(2) 0.0113(19)
C13 0.067(3) 0.046(3) 0.040(2) -0.003(2) 0.011(2) 0.007(2)
C14 0.053(2) 0.052(3) 0.030(2) 0.0049(19) 0.0111(18) 0.008(2)
C15 0.0343(19) 0.0259(19) 0.035(2) 0.0088(16) 0.0059(16) -0.0013(16)
C17 0.042(2) 0.034(2) 0.0300(19) -0.0010(16) 0.0024(15) 0.0041(17)
C18 0.047(2) 0.043(2) 0.036(2) 0.0069(18) 0.0033(18) 0.0148(19)
C19 0.039(2) 0.061(3) 0.034(2) 0.002(2) -0.0055(17) 0.014(2)
C20 0.036(2) 0.049(3) 0.0283(19) -0.0037(17) -0.0027(15) -0.0009(18)
C21 0.0301(18) 0.041(2) 0.0231(17) -0.0014(15) 0.0040(14) 0.0015(15)
C22 0.0312(17) 0.034(2) 0.0269(18) 0.0002(15) -0.0018(14) -0.0073(15)
C23 0.0359(19) 0.038(2) 0.034(2) -0.0060(17) 0.0029(15) -0.0064(17)
C24 0.040(2) 0.0307(19) 0.037(2) -0.0023(16) 0.0088(16) -0.0033(16)
C25 0.0275(17) 0.0330(19) 0.036(2) 0.0021(16) 0.0068(14) -0.0069(15)
C26 0.0277(16) 0.0311(19) 0.0265(17) 0.0001(14) 0.0030(13) -0.0039(14)
C27 0.064(3) 0.052(3) 0.037(2) -0.013(2) -0.002(2) -0.005(2)
C28 0.075(3) 0.036(2) 0.045(2) -0.007(2) 0.016(2) -0.003(2)
C29 0.046(2) 0.0287(19) 0.037(2) 0.0065(16) 0.0023(17) -0.0073(17)
C30 0.0296(18) 0.0315(19) 0.0295(19) 0.0012(16) 0.0045(14) -0.0026(15)

loop_
_atom_type_symbol
_atom_type_description
_atom_type_scat_dispersion_real
_atom_type_scat_dispersion_imag
_atom_type_scat_source
C C 0.0033 0.0016 'International Tables Vol C Tables 4.2.6.8 and 6.1.1.4'
H H 0.0000 0.0000 'International Tables Vol C Tables 4.2.6.8 and 6.1.1.4'
Cl Cl 0.1484 0.1585 'International Tables Vol C Tables 4.2.6.8 and 6.1.1.4'
Ir Ir -1.4442 7.9887 'International Tables Vol C Tables 4.2.6.8 and 6.1.1.4'
N N 0.0061 0.0033 'International Tables Vol C Tables 4.2.6.8 and 6.1.1.4'

loop_
_geom_angle_atom_site_label_1
_geom_angle_atom_site_label_2
_geom_angle_atom_site_label_3
_geom_angle
_geom_angle_site_symmetry_1
_geom_angle_site_symmetry_3
_geom_angle_publ_flag
N16 Ir1 N1 176.66(11) . . ?
N16 Ir1 C15 94.26(14) . . ?
N1 Ir1 C15 86.55(13) . . ?
N16 Ir1 C30 86.03(13) . . ?
N1 Ir1 C30 93.08(13) . . ?
C15 Ir1 C30 178.59(14) . . ?
N16 Ir1 C11 98.00(12) . . ?
N1 Ir1 C11 80.58(12) . . ?
C15 Ir1 C11 39.37(14) . . ?
C30 Ir1 C11 139.22(15) . . ?
N16 Ir1 C26 80.80(12) . . ?
N1 Ir1 C26 96.48(12) . . ?
C15 Ir1 C26 139.41(14) . . ?
C30 Ir1 C26 39.27(13) . . ?
C11 Ir1 C26 101.04(13) . . ?
N16 Ir1 Cl1 90.87(8) . . ?
N1 Ir1 Cl1 92.35(8) . . ?
C15 Ir1 Cl1 90.86(11) . . ?
C30 Ir1 Cl1 90.52(10) . . ?
C11 Ir1 Cl1 129.72(10) . . ?
C26 Ir1 Cl1 129.23(9) . . ?
C2 N1 C6 119.3(3) . . ?
C2 N1 Ir1 124.4(2) . . ?
C6 N1 Ir1 116.3(2) . . ?
C17 N16 C21 119.5(3) . . ?
C17 N16 Ir1 124.6(3) . . ?
C21 N16 Ir1 115.8(2) . . ?
N1 C2 C3 122.2(4) . . ?
C4 C3 C2 119.5(4) . . ?
C3 C4 C5 119.3(3) . . ?
C4 C5 C6 119.5(4) . . ?
N1 C6 C5 120.1(3) . . ?
N1 C6 C7 112.7(3) . . ?
C5 C6 C7 127.2(3) . . ?
C8 C7 C6 130.9(3) . . ?
C8 C7 C11 109.1(3) . . ?
C6 C7 C11 117.9(3) . . ?
C7 C8 C9 108.0(3) . . ?
C7 C8 C12 128.0(4) . . ?
C9 C8 C12 123.9(4) . . ?
C10 C9 C8 109.5(3) . . ?
C10 C9 C13 126.1(4) . . ?
C8 C9 C13 124.3(4) . . ?
C9 C10 C11 107.8(3) . . ?
C9 C10 C14 127.0(4) . . ?
C11 C10 C14 124.9(3) . . ?
C15 C11 C10 126.2(3) . . ?
C15 C11 C7 122.6(3) . . ?
C10 C11 C7 105.5(3) . . ?
C15 C11 Ir1 68.4(2) . . ?
C10 C11 Ir1 125.3(2) . . ?
C7 C11 Ir1 102.9(2) . . ?
C11 C15 Ir1 72.20(19) . . ?
N16 C17 C18 122.4(4) . . ?
C19 C18 C17 118.7(4) . . ?
C20 C19 C18 119.5(4) . . ?
C19 C20 C21 119.9(4) . . ?
N16 C21 C20 119.9(4) . . ?
N16 C21 C22 112.7(3) . . ?
C20 C21 C22 127.4(4) . . ?
C23 C22 C21 132.1(3) . . ?
C23 C22 C26 108.7(3) . . ?
C21 C22 C26 117.2(3) . . ?
C22 C23 C24 107.9(3) . . ?
C22 C23 C27 128.8(4) . . ?
C24 C23 C27 123.3(4) . . ?
C25 C24 C23 110.3(3) . . ?
C25 C24 C28 127.7(4) . . ?
C23 C24 C28 122.0(3) . . ?
C24 C25 C26 107.9(3) . . ?
C24 C25 C29 127.9(4) . . ?
C26 C25 C29 124.1(3) . . ?
C30 C26 C25 127.0(3) . . ?
C30 C26 C22 122.7(3) . . ?
C25 C26 C22 105.3(3) . . ?
C30 C26 Ir1 68.66(19) . . ?
C25 C26 Ir1 124.6(2) . . ?
C22 C26 Ir1 102.1(2) . . ?
C26 C30 Ir1 72.07(19) . . ?

loop_
_geom_bond_atom_site_label_1
_geom_bond_atom_site_label_2
_geom_bond_distance
_geom_bond_site_symmetry_2
_geom_bond_publ_flag
Ir1 N16 2.047(3) . ?
Ir1 N1 2.048(3) . ?
Ir1 C15 2.107(4) . ?
Ir1 C30 2.117(3) . ?
Ir1 C11 2.157(3) . ?
Ir1 C26 2.163(3) . ?
Ir1 Cl1 2.4600(9) . ?
N1 C2 1.347(4) . ?
N1 C6 1.363(4) . ?
N16 C17 1.342(5) . ?
N16 C21 1.368(5) . ?
C2 C3 1.371(5) . ?
C3 C4 1.370(5) . ?
C4 C5 1.384(5) . ?
C5 C6 1.401(5) . ?
C6 C7 1.448(5) . ?
C7 C8 1.363(5) . ?
C7 C11 1.474(5) . ?
C8 C9 1.463(5) . ?
C8 C12 1.496(5) . ?
C9 C10 1.373(5) . ?
C9 C13 1.501(5) . ?
C10 C11 1.468(5) . ?
C10 C14 1.487(5) . ?
C11 C15 1.437(5) . ?
C17 C18 1.385(5) . ?
C18 C19 1.381(6) . ?
C19 C20 1.382(6) . ?
C20 C21 1.396(5) . ?
C21 C22 1.450(5) . ?
C22 C23 1.369(5) . ?
C22 C26 1.481(4) . ?
C23 C24 1.458(5) . ?
C23 C27 1.498(5) . ?
C24 C25 1.358(5) . ?
C24 C28 1.504(5) . ?
C25 C26 1.475(5) . ?
C25 C29 1.492(5) . ?
C26 C30 1.439(5) . ?

loop_
_geom_torsion_atom_site_label_1
_geom_torsion_atom_site_label_2
_geom_torsion_atom_site_label_3
_geom_torsion_atom_site_label_4
_geom_torsion
_geom_torsion_site_symmetry_1
_geom_torsion_site_symmetry_2
_geom_torsion_site_symmetry_3
_geom_torsion_site_symmetry_4
_geom_torsion_publ_flag
N16 Ir1 N1 C2 127.0(18) . . . . ?
C15 Ir1 N1 C2 -128.7(3) . . . . ?
C30 Ir1 N1 C2 52.6(3) . . . . ?
C11 Ir1 N1 C2 -167.9(3) . . . . ?
C26 Ir1 N1 C2 91.9(3) . . . . ?
Cl1 Ir1 N1 C2 -38.0(3) . . . . ?
N16 Ir1 N1 C6 -50.4(19) . . . . ?
C15 Ir1 N1 C6 53.8(3) . . . . ?
C30 Ir1 N1 C6 -124.8(3) . . . . ?
C11 Ir1 N1 C6 14.6(2) . . . . ?
C26 Ir1 N1 C6 -85.6(2) . . . . ?
Cl1 Ir1 N1 C6 144.5(2) . . . . ?
N1 Ir1 N16 C17 159.3(17) . . . . ?
C15 Ir1 N16 C17 55.3(3) . . . . ?
C30 Ir1 N16 C17 -126.1(3) . . . . ?
C11 Ir1 N16 C17 94.7(3) . . . . ?
C26 Ir1 N16 C17 -165.3(3) . . . . ?
Cl1 Ir1 N16 C17 -35.6(3) . . . . ?
N1 Ir1 N16 C21 -21(2) . . . . ?
C15 Ir1 N16 C21 -125.1(3) . . . . ?
C30 Ir1 N16 C21 53.5(3) . . . . ?
C11 Ir1 N16 C21 -85.6(3) . . . . ?
C26 Ir1 N16 C21 14.3(2) . . . . ?
Cl1 Ir1 N16 C21 144.0(2) . . . . ?
C6 N1 C2 C3 -0.1(5) . . . . ?
Ir1 N1 C2 C3 -177.5(3) . . . . ?
N1 C2 C3 C4 -1.9(5) . . . . ?
C2 C3 C4 C5 2.7(5) . . . . ?
C3 C4 C5 C6 -1.6(5) . . . . ?
C2 N1 C6 C5 1.3(5) . . . . ?
Ir1 N1 C6 C5 178.9(2) . . . . ?
C2 N1 C6 C7 -177.5(3) . . . . ?
Ir1 N1 C6 C7 0.1(4) . . . . ?
C4 C5 C6 N1 -0.4(5) . . . . ?
C4 C5 C6 C7 178.1(3) . . . . ?
N1 C6 C7 C8 137.0(4) . . . . ?
C5 C6 C7 C8 -41.6(6) . . . . ?
N1 C6 C7 C11 -24.6(4) . . . . ?
C5 C6 C7 C11 156.7(3) . . . . ?
C6 C7 C8 C9 -164.6(3) . . . . ?
C11 C7 C8 C9 -1.7(4) . . . . ?
C6 C7 C8 C12 11.8(6) . . . . ?
C11 C7 C8 C12 174.7(3) . . . . ?
C7 C8 C9 C10 1.9(4) . . . . ?
C12 C8 C9 C10 -174.6(3) . . . . ?
C7 C8 C9 C13 -176.9(4) . . . . ?
C12 C8 C9 C13 6.6(6) . . . . ?
C8 C9 C10 C11 -1.3(4) . . . . ?
C13 C9 C10 C11 177.5(4) . . . . ?
C8 C9 C10 C14 -176.0(3) . . . . ?
C13 C9 C10 C14 2.7(6) . . . . ?
C9 C10 C11 C15 -153.3(3) . . . . ?
C14 C10 C11 C15 21.6(6) . . . . ?
C9 C10 C11 C7 0.3(4) . . . . ?
C14 C10 C11 C7 175.2(3) . . . . ?
C9 C10 C11 Ir1 119.0(3) . . . . ?
C14 C10 C11 Ir1 -66.1(5) . . . . ?
C8 C7 C11 C15 155.7(3) . . . . ?
C6 C7 C11 C15 -38.9(5) . . . . ?
C8 C7 C11 C10 0.9(4) . . . . ?
C6 C7 C11 C10 166.3(3) . . . . ?
C8 C7 C11 Ir1 -131.8(3) . . . . ?
C6 C7 C11 Ir1 33.6(3) . . . . ?
N16 Ir1 C11 C15 -87.0(2) . . . . ?
N1 Ir1 C11 C15 96.1(2) . . . . ?
C30 Ir1 C11 C15 179.8(2) . . . . ?
C26 Ir1 C11 C15 -169.1(2) . . . . ?
Cl1 Ir1 C11 C15 10.9(3) . . . . ?
N16 Ir1 C11 C10 32.9(3) . . . . ?
N1 Ir1 C11 C10 -144.0(3) . . . . ?
C15 Ir1 C11 C10 119.9(4) . . . . ?
C30 Ir1 C11 C10 -60.3(4) . . . . ?
C26 Ir1 C11 C10 -49.2(3) . . . . ?
Cl1 Ir1 C11 C10 130.8(3) . . . . ?
N16 Ir1 C11 C7 152.8(2) . . . . ?
N1 Ir1 C11 C7 -24.1(2) . . . . ?
C15 Ir1 C11 C7 -120.2(3) . . . . ?
C30 Ir1 C11 C7 59.6(3) . . . . ?
C26 Ir1 C11 C7 70.7(2) . . . . ?
Cl1 Ir1 C11 C7 -109.3(2) . . . . ?
C10 C11 C15 Ir1 -118.7(3) . . . . ?
C7 C11 C15 Ir1 91.9(3) . . . . ?
N16 Ir1 C15 C11 97.4(2) . . . . ?
N1 Ir1 C15 C11 -79.3(2) . . . . ?
C30 Ir1 C15 C11 -4(6) . . . . ?
C26 Ir1 C15 C11 16.6(3) . . . . ?
Cl1 Ir1 C15 C11 -171.64(19) . . . . ?
C21 N16 C17 C18 0.1(5) . . . . ?
Ir1 N16 C17 C18 179.7(3) . . . . ?
N16 C17 C18 C19 -1.5(6) . . . . ?
C17 C18 C19 C20 1.4(6) . . . . ?
C18 C19 C20 C21 0.1(6) . . . . ?
C17 N16 C21 C20 1.5(5) . . . . ?
Ir1 N16 C21 C20 -178.2(3) . . . . ?
C17 N16 C21 C22 -178.0(3) . . . . ?
Ir1 N16 C21 C22 2.4(4) . . . . ?
C19 C20 C21 N16 -1.5(5) . . . . ?
C19 C20 C21 C22 177.9(4) . . . . ?
N16 C21 C22 C23 133.5(4) . . . . ?
C20 C21 C22 C23 -45.9(6) . . . . ?
N16 C21 C22 C26 -28.5(4) . . . . ?
C20 C21 C22 C26 152.1(4) . . . . ?
C21 C22 C23 C24 -165.6(4) . . . . ?
C26 C22 C23 C24 -2.5(4) . . . . ?
C21 C22 C23 C27 12.2(7) . . . . ?
C26 C22 C23 C27 175.3(4) . . . . ?
C22 C23 C24 C25 2.1(4) . . . . ?
C27 C23 C24 C25 -175.9(4) . . . . ?
C22 C23 C24 C28 -180.0(4) . . . . ?
C27 C23 C24 C28 2.0(6) . . . . ?
C23 C24 C25 C26 -0.7(4) . . . . ?
C28 C24 C25 C26 -178.5(4) . . . . ?
C23 C24 C25 C29 -175.7(3) . . . . ?
C28 C24 C25 C29 6.5(6) . . . . ?
C24 C25 C26 C30 -155.9(3) . . . . ?
C29 C25 C26 C30 19.3(5) . . . . ?
C24 C25 C26 C22 -0.8(4) . . . . ?
C29 C25 C26 C22 174.4(3) . . . . ?
C24 C25 C26 Ir1 116.0(3) . . . . ?
C29 C25 C26 Ir1 -68.8(4) . . . . ?
C23 C22 C26 C30 158.6(3) . . . . ?
C21 C22 C26 C30 -35.5(5) . . . . ?
C23 C22 C26 C25 2.1(4) . . . . ?
C21 C22 C26 C25 168.0(3) . . . . ?
C23 C22 C26 Ir1 -129.2(3) . . . . ?
C21 C22 C26 Ir1 36.8(3) . . . . ?
N16 Ir1 C26 C30 95.0(2) . . . . ?
N1 Ir1 C26 C30 -86.9(2) . . . . ?
C15 Ir1 C26 C30 -179.2(2) . . . . ?
C11 Ir1 C26 C30 -168.6(2) . . . . ?
Cl1 Ir1 C26 C30 11.5(2) . . . . ?
N16 Ir1 C26 C25 -143.9(3) . . . . ?
N1 Ir1 C26 C25 34.1(3) . . . . ?
C15 Ir1 C26 C25 -58.1(4) . . . . ?
C30 Ir1 C26 C25 121.1(4) . . . . ?
C11 Ir1 C26 C25 -47.5(3) . . . . ?
Cl1 Ir1 C26 C25 132.5(2) . . . . ?
N16 Ir1 C26 C22 -25.6(2) . . . . ?
N1 Ir1 C26 C22 152.4(2) . . . . ?
C15 Ir1 C26 C22 60.2(3) . . . . ?
C30 Ir1 C26 C22 -120.6(3) . . . . ?
C11 Ir1 C26 C22 70.8(2) . . . . ?
Cl1 Ir1 C26 C22 -109.2(2) . . . . ?
C25 C26 C30 Ir1 -117.9(3) . . . . ?
C22 C26 C30 Ir1 90.9(3) . . . . ?
N16 Ir1 C30 C26 -80.3(2) . . . . ?
N1 Ir1 C30 C26 96.5(2) . . . . ?
C15 Ir1 C30 C26 22(6) . . . . ?
C11 Ir1 C30 C26 17.3(3) . . . . ?
Cl1 Ir1 C30 C26 -171.15(19) . . . . ?
